data_1518126
loop_
_publ_author_name
'Inami, Tasuku'
'Kurahashi, Takuya'
'Matsubara, Seijiro'

_publ_section_title
;
 Nickel-catalyzed reaction of thioisatins and alkynes: a facile synthesis
 of thiochromones.
;
_journal_issue 21
_journal_name_full 'Organic letters'
_journal_page_first 5660
_journal_page_last 5662
_journal_paper_doi 10.1021/ol5026102
_journal_volume 16
_journal_year 2014
_chemical_formula_sum 'C21 H12 Br2 O S'
_chemical_formula_weight 472.19
_chemical_name_systematic
; 
 ? 
;
_space_group_IT_number 14
_symmetry_cell_setting monoclinic
_symmetry_space_group_name_Hall '-P 2ybc'
_symmetry_space_group_name_H-M 'P 1 21/c 1'
_atom_sites_solution_hydrogens geom
_atom_sites_solution_primary direct
_atom_sites_solution_secondary difmap
_audit_creation_method SHELXL-97
_cell_angle_alpha 90.00
_cell_angle_beta 93.3280(10)
_cell_angle_gamma 90.00
_cell_formula_units_Z 4
_cell_length_a 10.4731(8)
_cell_length_b 14.7286(11)
_cell_length_c 11.7998(9)
_cell_measurement_reflns_used 4021
_cell_measurement_temperature 298(2)
_cell_measurement_theta_max 26.34
_cell_measurement_theta_min 2.21
_cell_volume 1817.1(2)
_computing_cell_refinement 'Bruker SMART'
_computing_data_collection 'Bruker SMART'
_computing_data_reduction 'Bruker SAINT'
_computing_molecular_graphics 'Bruker SHELXTL'
_computing_publication_material 'Bruker SHELXTL'
_computing_structure_refinement 'SHELXL-97 (Sheldrick, 1997)'
_computing_structure_solution 'SHELXS-97 (Sheldrick, 1990)'
_diffrn_ambient_temperature 298(2)
_diffrn_measured_fraction_theta_full 0.995
_diffrn_measured_fraction_theta_max 0.995
_diffrn_measurement_device_type 'CCD area detector'
_diffrn_measurement_method 'phi and omega scans'
_diffrn_radiation_monochromator graphite
_diffrn_radiation_source 'fine-focus sealed tube'
_diffrn_radiation_type MoK\a
_diffrn_radiation_wavelength 0.71073
_diffrn_reflns_av_R_equivalents 0.0287
_diffrn_reflns_av_sigmaI/netI 0.0305
_diffrn_reflns_limit_h_max 13
_diffrn_reflns_limit_h_min -12
_diffrn_reflns_limit_k_max 18
_diffrn_reflns_limit_k_min -15
_diffrn_reflns_limit_l_max 14
_diffrn_reflns_limit_l_min -15
_diffrn_reflns_number 10891
_diffrn_reflns_theta_full 27.01
_diffrn_reflns_theta_max 27.01
_diffrn_reflns_theta_min 1.95
_exptl_absorpt_coefficient_mu 4.582
_exptl_absorpt_correction_T_max 0.7398
_exptl_absorpt_correction_T_min 0.6572
_exptl_absorpt_correction_type none
_exptl_crystal_colour colorless
_exptl_crystal_density_diffrn 1.726
_exptl_crystal_density_method 'not measured'
_exptl_crystal_description plate
_exptl_crystal_F_000 928
_exptl_crystal_size_max 0.10
_exptl_crystal_size_mid 0.08
_exptl_crystal_size_min 0.07
_refine_diff_density_max 0.507
_refine_diff_density_min -0.342
_refine_diff_density_rms 0.070
_refine_ls_extinction_method none
_refine_ls_goodness_of_fit_ref 1.028
_refine_ls_hydrogen_treatment constr
_refine_ls_matrix_type full
_refine_ls_number_parameters 226
_refine_ls_number_reflns 3944
_refine_ls_number_restraints 0
_refine_ls_restrained_S_all 1.028
_refine_ls_R_factor_all 0.0437
_refine_ls_R_factor_gt 0.0315
_refine_ls_shift/su_max 0.001
_refine_ls_shift/su_mean 0.000
_refine_ls_structure_factor_coef Fsqd
_refine_ls_weighting_details 'calc w=1/[\s^2^(Fo^2^)+(0.0472P)^2^+0.0000P] where P=(Fo^2^+2Fc^2^)/3'
_refine_ls_weighting_scheme calc
_refine_ls_wR_factor_gt 0.0783
_refine_ls_wR_factor_ref 0.0824
_reflns_number_gt 3089
_reflns_number_total 3944
_reflns_threshold_expression >2sigma(I)
_cod_data_source_file ol5026102_si_005.cif
_cod_data_source_block 3aq
_cod_depositor_comments
;
The following automatic conversions were performed:

'_symmetry_cell_setting' value 'Monoclinic' changed to 'monoclinic'
according to
/home/saulius/struct/COD-crude-data--automatic-downloads/rss-feeds/ACS/lib/dictionaries/cif_core.dic
dictionary named 'cif_core.dic' version 2.4.2 from 2011-04-26.

Automatic conversion script
Id: cif_fix_values 2827 2014-09-09 07:05:25Z andrius 

 Adding full bibliography for 1518126--1518130.cif.
;
_cod_original_sg_symbol_H-M P2(1)/c
_cod_database_code 1518126

loop_
_symmetry_equiv_pos_as_xyz
'x, y, z'
'-x, y+1/2, -z+1/2'
'-x, -y, -z'
'x, -y-1/2, z-1/2'

loop_
_atom_site_label
_atom_site_type_symbol
_atom_site_fract_x
_atom_site_fract_y
_atom_site_fract_z
_atom_site_U_iso_or_equiv
_atom_site_adp_type
_atom_site_occupancy
_atom_site_symmetry_multiplicity
_atom_site_calc_flag
_atom_site_refinement_flags
Br1 Br 0.64655(2) 0.21716(2) 0.69976(3) 0.05734(11) Uani 1 1 d .
Br2 Br 0.34267(3) 0.045347(18) 0.35125(2) 0.05708(11) Uani 1 1 d .
O1 O 0.06658(19) 0.15992(13) 0.69130(18) 0.0622(5) Uani 1 1 d .
C1 C 0.3597(2) 0.13088(15) 0.4716(2) 0.0402(5) Uani 1 1 d .
C2 C 0.2659(2) 0.24151(15) 0.5880(2) 0.0372(5) Uani 1 1 d .
C3 C 0.4884(2) 0.20394(16) 0.6141(2) 0.0424(6) Uani 1 1 d .
C4 C 0.1549(2) 0.29460(15) 0.6263(2) 0.0373(5) Uani 1 1 d .
C5 C 0.1437(2) 0.38541(16) 0.6050(2) 0.0384(5) Uani 1 1 d .
C6 C -0.0138(2) 0.29262(16) 0.7714(2) 0.0408(5) Uani 1 1 d .
C7 C 0.0669(2) 0.24297(17) 0.6933(2) 0.0429(6) Uani 1 1 d .
C8 C -0.0306(2) 0.38592(17) 0.7683(2) 0.0435(6) Uani 1 1 d .
C9 C 0.4782(2) 0.14367(16) 0.5252(2) 0.0432(6) Uani 1 1 d .
H9 H 0.5494 0.1125 0.5021 0.052 Uiso 1 1 calc R
C10 C 0.3843(2) 0.25408(16) 0.6453(2) 0.0402(5) Uani 1 1 d .
H10 H 0.3935 0.2959 0.7043 0.048 Uiso 1 1 calc R
C11 C 0.2247(2) 0.43699(16) 0.5282(2) 0.0393(5) Uani 1 1 d .
C12 C 0.2527(2) 0.17751(16) 0.5021(2) 0.0415(5) Uani 1 1 d .
H12 H 0.1732 0.1662 0.4657 0.050 Uiso 1 1 calc R
C13 C 0.2469(3) 0.40319(18) 0.4210(2) 0.0501(6) Uani 1 1 d .
H13 H 0.2126 0.3475 0.3981 0.060 Uiso 1 1 calc R
C14 C 0.2746(3) 0.52094(18) 0.5594(2) 0.0503(6) Uani 1 1 d .
H14 H 0.2583 0.5453 0.6298 0.060 Uiso 1 1 calc R
C15 C -0.0980(3) 0.4309(2) 0.8513(3) 0.0574(7) Uani 1 1 d .
H15 H -0.1086 0.4936 0.8490 0.069 Uiso 1 1 calc R
C16 C -0.1480(3) 0.3800(2) 0.9361(3) 0.0658(8) Uani 1 1 d .
H16 H -0.1916 0.4090 0.9922 0.079 Uiso 1 1 calc R
C17 C -0.0687(2) 0.24291(19) 0.8583(2) 0.0487(6) Uani 1 1 d .
H17 H -0.0602 0.1801 0.8607 0.058 Uiso 1 1 calc R
C18 C -0.1346(3) 0.2868(2) 0.9394(3) 0.0600(8) Uani 1 1 d .
H18 H -0.1704 0.2536 0.9966 0.072 Uiso 1 1 calc R
S3 S 0.03065(6) 0.45470(4) 0.66337(6) 0.04971(18) Uani 1 1 d .
C19 C 0.3198(3) 0.4521(2) 0.3485(3) 0.0649(8) Uani 1 1 d .
H19 H 0.3343 0.4292 0.2769 0.078 Uiso 1 1 calc R
C20 C 0.3709(3) 0.5344(2) 0.3817(3) 0.0689(9) Uani 1 1 d .
H20 H 0.4209 0.5667 0.3330 0.083 Uiso 1 1 calc R
C21 C 0.3486(3) 0.5691(2) 0.4865(3) 0.0645(8) Uani 1 1 d .
H21 H 0.3830 0.6249 0.5087 0.077 Uiso 1 1 calc R

loop_
_atom_site_aniso_label
_atom_site_aniso_U_11
_atom_site_aniso_U_22
_atom_site_aniso_U_33
_atom_site_aniso_U_23
_atom_site_aniso_U_13
_atom_site_aniso_U_12
Br1 0.04251(16) 0.05595(19) 0.0720(2) 0.00046(14) -0.00971(13) 0.00207(11)
Br2 0.0876(2) 0.04100(17) 0.04207(17) -0.00725(11) -0.00087(14) 0.01271(13)
O1 0.0800(14) 0.0370(10) 0.0717(14) 0.0014(9) 0.0226(11) 0.0006(9)
C1 0.0575(15) 0.0273(12) 0.0355(13) -0.0007(9) 0.0005(11) 0.0081(10)
C2 0.0408(12) 0.0295(12) 0.0409(13) 0.0019(10) 0.0004(10) 0.0068(9)
C3 0.0405(13) 0.0374(13) 0.0485(15) 0.0045(11) -0.0027(11) 0.0034(10)
C4 0.0399(12) 0.0335(12) 0.0380(13) -0.0033(9) -0.0023(10) 0.0054(9)
C5 0.0379(12) 0.0374(13) 0.0395(13) -0.0030(10) -0.0026(10) 0.0074(10)
C6 0.0322(11) 0.0453(14) 0.0443(14) -0.0019(11) -0.0019(10) 0.0012(10)
C7 0.0442(13) 0.0379(14) 0.0460(14) -0.0030(11) -0.0017(11) 0.0035(10)
C8 0.0369(12) 0.0448(14) 0.0488(15) 0.0013(11) 0.0023(10) 0.0046(11)
C9 0.0484(14) 0.0355(13) 0.0460(15) 0.0032(11) 0.0061(11) 0.0114(11)
C10 0.0448(13) 0.0310(12) 0.0442(14) -0.0022(10) -0.0014(11) 0.0033(10)
C11 0.0390(12) 0.0348(13) 0.0434(14) 0.0033(10) -0.0022(10) 0.0086(10)
C12 0.0485(14) 0.0350(13) 0.0402(13) -0.0004(10) -0.0049(10) 0.0060(10)
C13 0.0584(16) 0.0428(15) 0.0491(16) 0.0024(12) 0.0029(12) 0.0095(12)
C14 0.0613(17) 0.0410(14) 0.0483(15) 0.0040(12) 0.0005(13) 0.0042(12)
C15 0.0507(16) 0.0551(17) 0.0674(19) -0.0078(15) 0.0114(14) 0.0080(13)
C16 0.0586(18) 0.076(2) 0.064(2) -0.0114(17) 0.0210(15) 0.0020(16)
C17 0.0407(13) 0.0511(16) 0.0540(16) 0.0019(13) 0.0018(12) -0.0077(12)
C18 0.0509(16) 0.070(2) 0.0600(18) -0.0005(15) 0.0144(14) -0.0102(14)
S3 0.0507(4) 0.0395(4) 0.0598(4) 0.0053(3) 0.0102(3) 0.0159(3)
C19 0.082(2) 0.062(2) 0.0531(18) 0.0070(15) 0.0212(16) 0.0182(16)
C20 0.078(2) 0.056(2) 0.075(2) 0.0222(17) 0.0280(17) 0.0069(15)
C21 0.079(2) 0.0403(16) 0.075(2) 0.0119(15) 0.0068(17) -0.0030(14)

loop_
_atom_type_symbol
_atom_type_description
_atom_type_scat_dispersion_real
_atom_type_scat_dispersion_imag
_atom_type_scat_source
C C 0.0033 0.0016 'International Tables Vol C Tables 4.2.6.8 and 6.1.1.4'
H H 0.0000 0.0000 'International Tables Vol C Tables 4.2.6.8 and 6.1.1.4'
O O 0.0106 0.0060 'International Tables Vol C Tables 4.2.6.8 and 6.1.1.4'
S S 0.1246 0.1234 'International Tables Vol C Tables 4.2.6.8 and 6.1.1.4'
Br Br -0.2901 2.4595 'International Tables Vol C Tables 4.2.6.8 and 6.1.1.4'

loop_
_geom_angle_atom_site_label_1
_geom_angle_atom_site_label_2
_geom_angle_atom_site_label_3
_geom_angle
C9 C1 C12 122.5(2)
C9 C1 Br2 118.59(17)
C12 C1 Br2 118.91(18)
C12 C2 C10 119.7(2)
C12 C2 C4 122.1(2)
C10 C2 C4 118.1(2)
C9 C3 C10 121.3(2)
C9 C3 Br1 119.97(18)
C10 C3 Br1 118.67(19)
C5 C4 C7 124.0(2)
C5 C4 C2 121.2(2)
C7 C4 C2 114.7(2)
C4 C5 C11 124.6(2)
C4 C5 S3 123.81(19)
C11 C5 S3 111.62(17)
C8 C6 C17 118.6(2)
C8 C6 C7 123.3(2)
C17 C6 C7 117.9(2)
O1 C7 C4 120.7(2)
O1 C7 C6 120.4(2)
C4 C7 C6 118.7(2)
C6 C8 C15 121.1(2)
C6 C8 S3 122.8(2)
C15 C8 S3 116.1(2)
C1 C9 C3 118.0(2)
C1 C9 H9 121.0
C3 C9 H9 121.0
C3 C10 C2 119.6(2)
C3 C10 H10 120.2
C2 C10 H10 120.2
C14 C11 C13 118.7(2)
C14 C11 C5 121.0(2)
C13 C11 C5 120.2(2)
C1 C12 C2 118.8(2)
C1 C12 H12 120.6
C2 C12 H12 120.6
C19 C13 C11 120.3(3)
C19 C13 H13 119.9
C11 C13 H13 119.9
C11 C14 C21 120.5(3)
C11 C14 H14 119.7
C21 C14 H14 119.7
C16 C15 C8 118.5(3)
C16 C15 H15 120.8
C8 C15 H15 120.8
C15 C16 C18 121.3(3)
C15 C16 H16 119.4
C18 C16 H16 119.4
C18 C17 C6 120.3(3)
C18 C17 H17 119.8
C6 C17 H17 119.8
C17 C18 C16 120.2(3)
C17 C18 H18 119.9
C16 C18 H18 119.9
C5 S3 C8 103.11(12)
C20 C19 C13 120.2(3)
C20 C19 H19 119.9
C13 C19 H19 119.9
C21 C20 C19 120.2(3)
C21 C20 H20 119.9
C19 C20 H20 119.9
C20 C21 C14 120.0(3)
C20 C21 H21 120.0
C14 C21 H21 120.0

loop_
_geom_bond_atom_site_label_1
_geom_bond_atom_site_label_2
_geom_bond_distance
Br1 C3 1.899(2)
Br2 C1 1.899(2)
O1 C7 1.223(3)
C1 C9 1.374(3)
C1 C12 1.380(3)
C2 C12 1.385(3)
C2 C10 1.390(3)
C2 C4 1.493(3)
C3 C9 1.374(3)
C3 C10 1.385(3)
C4 C5 1.365(3)
C4 C7 1.462(3)
C5 C11 1.486(3)
C5 S3 1.735(2)
C6 C8 1.386(3)
C6 C17 1.409(4)
C6 C7 1.479(3)
C8 C15 1.406(4)
C8 S3 1.750(3)
C9 H9 0.9300
C10 H10 0.9300
C11 C14 1.384(4)
C11 C13 1.391(4)
C12 H12 0.9300
C13 C19 1.381(4)
C13 H13 0.9300
C14 C21 1.385(4)
C14 H14 0.9300
C15 C16 1.378(4)
C15 H15 0.9300
C16 C18 1.380(4)
C16 H16 0.9300
C17 C18 1.373(4)
C17 H17 0.9300
C18 H18 0.9300
C19 C20 1.373(5)
C19 H19 0.9300
C20 C21 1.370(5)
C20 H20 0.9300
C21 H21 0.9300
